data_7054281
loop_
_publ_author_name
'Tatsumi, Yuto'
'Fujinaga, Noriko'
'Kasuno, Megumi'
'Morimoto, Masakazu'
'Yokojima, Satoshi'
'Nakamura, Shinichiro'
'Uchida, Kingo'

_publ_section_title
;
 A photo- and halochromic multicolor switching system consisting of
 diarylethene and malachite green moieties
;
_journal_issue 12
_journal_name_full 'New J. Chem.'
_journal_page_first 5706
_journal_paper_doi 10.1039/C4NJ00434E
_journal_volume 38
_journal_year 2014
_chemical_formula_sum 'C39 H36 F6 N2 O S2'
_chemical_formula_weight 726.82
_chemical_name_systematic
; 
 ? 
;
_space_group_IT_number 2
_symmetry_cell_setting triclinic
_symmetry_space_group_name_Hall '-P 1'
_symmetry_space_group_name_H-M 'P -1'
_atom_sites_solution_hydrogens geom
_atom_sites_solution_primary direct
_atom_sites_solution_secondary difmap
_audit_creation_method SHELXL-97
_cell_angle_alpha 70.6330(10)
_cell_angle_beta 82.6990(10)
_cell_angle_gamma 64.0730(10)
_cell_formula_units_Z 2
_cell_length_a 11.2558(7)
_cell_length_b 11.4911(7)
_cell_length_c 15.6438(9)
_cell_measurement_reflns_used 4289
_cell_measurement_temperature 93(2)
_cell_measurement_theta_max 27.31
_cell_measurement_theta_min 2.25
_cell_volume 1716.39(18)
_computing_cell_refinement 'Bruker SMART'
_computing_data_collection 'Bruker SMART'
_computing_data_reduction 'Bruker SAINT'
_computing_molecular_graphics 'Bruker SHELXTL'
_computing_publication_material 'Bruker SHELXTL'
_computing_structure_refinement 'SHELXL-97 (Sheldrick, 1997)'
_computing_structure_solution 'SHELXS-97 (Sheldrick, 1990)'
_diffrn_ambient_temperature 93(2)
_diffrn_detector_area_resol_mean 8.366
_diffrn_measured_fraction_theta_full 0.998
_diffrn_measured_fraction_theta_max 0.998
_diffrn_measurement_device_type 'CCD area detector'
_diffrn_measurement_method 'omega scans'
_diffrn_radiation_monochromator graphite
_diffrn_radiation_source 'fine-focus sealed tube'
_diffrn_radiation_type MoK\a
_diffrn_radiation_wavelength 0.71073
_diffrn_reflns_av_R_equivalents 0.0307
_diffrn_reflns_av_sigmaI/netI 0.0373
_diffrn_reflns_limit_h_max 13
_diffrn_reflns_limit_h_min -13
_diffrn_reflns_limit_k_max 13
_diffrn_reflns_limit_k_min -13
_diffrn_reflns_limit_l_max 18
_diffrn_reflns_limit_l_min -18
_diffrn_reflns_number 16967
_diffrn_reflns_theta_full 25.03
_diffrn_reflns_theta_max 25.03
_diffrn_reflns_theta_min 1.38
_diffrn_standards_decay_% 1.2
_diffrn_standards_number 68
_exptl_absorpt_coefficient_mu 0.223
_exptl_absorpt_correction_T_max 0.9889
_exptl_absorpt_correction_T_min 0.9361
_exptl_absorpt_correction_type empirical
_exptl_absorpt_process_details
; 
 SADABS; Sheldrick 1996 
;
_exptl_crystal_colour colorless
_exptl_crystal_density_diffrn 1.406
_exptl_crystal_density_method 'not measured'
_exptl_crystal_description block
_exptl_crystal_F_000 756
_exptl_crystal_size_max 0.30
_exptl_crystal_size_mid 0.20
_exptl_crystal_size_min 0.05
_refine_diff_density_max 0.488
_refine_diff_density_min -0.278
_refine_diff_density_rms 0.061
_refine_ls_extinction_method none
_refine_ls_goodness_of_fit_ref 1.108
_refine_ls_hydrogen_treatment constr
_refine_ls_matrix_type full
_refine_ls_number_parameters 459
_refine_ls_number_reflns 6058
_refine_ls_number_restraints 0
_refine_ls_restrained_S_all 1.108
_refine_ls_R_factor_all 0.0637
_refine_ls_R_factor_gt 0.0540
_refine_ls_shift/su_max 0.000
_refine_ls_shift/su_mean 0.000
_refine_ls_structure_factor_coef Fsqd
_refine_ls_weighting_details 'calc w=1/[\s^2^(Fo^2^)+(0.0518P)^2^+1.3583P] where P=(Fo^2^+2Fc^2^)/3'
_refine_ls_weighting_scheme calc
_refine_ls_wR_factor_gt 0.1186
_refine_ls_wR_factor_ref 0.1239
_reflns_number_gt 5244
_reflns_number_total 6058
_reflns_threshold_expression >2sigma(I)
_cod_data_source_file c4nj00434e2.cif
_cod_data_source_block ku40
_cod_depositor_comments
;
The following automatic conversions were performed:

'_symmetry_cell_setting' value 'Triclinic' changed to 'triclinic'
according to
/usr/data/users/saulius/crontab/automatic-downloads/rss-feeds/RSC/lib/dictionaries/cif_core.dic
dictionary named 'cif_core.dic' version 2.4.2 from 2011-04-26.

Automatic conversion script
Id: cif_fix_values 2281 2013-09-26 08:29:07Z andrius 

 Adding full bibliography for 7054281.cif.
;
_cod_original_sg_symbol_H-M P-1
_cod_database_code 7054281

loop_
_symmetry_equiv_pos_as_xyz
'x, y, z'
'-x, -y, -z'

loop_
_atom_site_label
_atom_site_type_symbol
_atom_site_fract_x
_atom_site_fract_y
_atom_site_fract_z
_atom_site_U_iso_or_equiv
_atom_site_adp_type
_atom_site_occupancy
_atom_site_symmetry_multiplicity
_atom_site_calc_flag
_atom_site_refinement_flags
C1 C 0.6488(2) 1.0260(3) -0.00969(18) 0.0247(6) Uani 1 1 d .
C2 C 0.5723(2) 1.1616(3) -0.01893(18) 0.0243(6) Uani 1 1 d .
C3 C 0.5203(3) 1.2391(3) -0.10938(18) 0.0275(6) Uani 1 1 d .
H3 H 0.4647 1.3339 -0.1270 0.033 Uiso 1 1 calc R
C4 C 0.5579(3) 1.1645(3) -0.16737(19) 0.0289(6) Uani 1 1 d .
C5 C 0.5391(2) 1.2189(2) 0.05624(17) 0.0227(6) Uani 1 1 d .
C6 C 0.4042(3) 1.3293(3) 0.05952(18) 0.0265(6) Uani 1 1 d .
C7 C 0.3899(3) 1.3295(3) 0.15842(19) 0.0282(6) Uani 1 1 d .
C8 C 0.5331(3) 1.2666(3) 0.19213(18) 0.0298(6) Uani 1 1 d .
C9 C 0.6133(3) 1.1917(3) 0.12770(18) 0.0245(6) Uani 1 1 d .
C10 C 0.8460(3) 1.1338(2) 0.07907(17) 0.0226(6) Uani 1 1 d .
C11 C 0.7565(2) 1.1120(2) 0.14317(17) 0.0226(6) Uani 1 1 d .
C12 C 0.8174(2) 1.0061(3) 0.22398(17) 0.0232(6) Uani 1 1 d .
H12 H 0.7687 0.9802 0.2751 0.028 Uiso 1 1 calc R
C13 C 0.9519(2) 0.9450(2) 0.22169(17) 0.0202(5) Uani 1 1 d .
C14 C 0.7163(3) 0.9088(3) 0.07194(19) 0.0292(6) Uani 1 1 d .
H14A H 0.8051 0.9007 0.0789 0.044 Uiso 1 1 calc R
H14B H 0.7227 0.8248 0.0646 0.044 Uiso 1 1 calc R
H14C H 0.6652 0.9240 0.1259 0.044 Uiso 1 1 calc R
C15 C 0.8229(3) 1.2372(3) -0.01246(18) 0.0283(6) Uani 1 1 d .
H15A H 0.7924 1.2090 -0.0548 0.042 Uiso 1 1 calc R
H15B H 0.9055 1.2452 -0.0339 0.042 Uiso 1 1 calc R
H15C H 0.7557 1.3254 -0.0088 0.042 Uiso 1 1 calc R
C16 C 0.5206(3) 1.2061(3) -0.2654(2) 0.0388(7) Uani 1 1 d .
H16A H 0.4580 1.1704 -0.2707 0.058 Uiso 1 1 calc R
H16B H 0.6000 1.1695 -0.2996 0.058 Uiso 1 1 calc R
H16C H 0.4793 1.3056 -0.2899 0.058 Uiso 1 1 calc R
C17 C 1.0448(2) 0.8265(2) 0.29030(16) 0.0191(5) Uani 1 1 d .
C18 C 1.0045(2) 0.7891(2) 0.37885(17) 0.0203(5) Uani 1 1 d .
H18 H 0.9194 0.8440 0.3956 0.024 Uiso 1 1 calc R
C19 C 1.0865(2) 0.6729(3) 0.44298(17) 0.0210(5) Uani 1 1 d .
H19 H 1.0563 0.6489 0.5030 0.025 Uiso 1 1 calc R
C20 C 1.2124(2) 0.5903(2) 0.42140(16) 0.0194(5) Uani 1 1 d .
C21 C 1.2548(2) 0.6313(3) 0.33399(17) 0.0229(6) Uani 1 1 d .
H21 H 1.3416 0.5788 0.3181 0.027 Uiso 1 1 calc R
C22 C 1.1726(2) 0.7473(3) 0.26947(17) 0.0222(5) Uani 1 1 d .
H22 H 1.2041 0.7733 0.2101 0.027 Uiso 1 1 calc R
C23 C 1.2952(2) 0.4529(2) 0.48918(17) 0.0212(5) Uani 1 1 d .
C24 C 1.2790(2) 0.3386(3) 0.46973(17) 0.0205(5) Uani 1 1 d .
C25 C 1.1904(2) 0.3616(3) 0.40567(17) 0.0229(6) Uani 1 1 d .
H25 H 1.1383 0.4526 0.3706 0.027 Uiso 1 1 calc R
C26 C 1.1751(3) 0.2567(3) 0.39101(18) 0.0270(6) Uani 1 1 d .
H26 H 1.1137 0.2771 0.3459 0.032 Uiso 1 1 calc R
C27 C 1.2481(3) 0.1217(3) 0.44111(19) 0.0291(6) Uani 1 1 d .
C28 C 1.3368(3) 0.0980(3) 0.50710(19) 0.0286(6) Uani 1 1 d .
H28 H 1.3874 0.0074 0.5433 0.034 Uiso 1 1 calc R
C29 C 1.3517(3) 0.2033(3) 0.52031(18) 0.0256(6) Uani 1 1 d .
H29 H 1.4133 0.1834 0.5651 0.031 Uiso 1 1 calc R
C30 C 1.1367(4) 0.0490(4) 0.3604(3) 0.0636(11) Uani 1 1 d .
H30A H 1.0494 0.0946 0.3839 0.095 Uiso 1 1 calc R
H30B H 1.1435 -0.0341 0.3514 0.095 Uiso 1 1 calc R
H30C H 1.1486 0.1099 0.3025 0.095 Uiso 1 1 calc R
C31 C 1.2646(4) -0.1100(3) 0.4978(3) 0.0550(10) Uani 1 1 d .
H31A H 1.3544 -0.1461 0.5218 0.082 Uiso 1 1 calc R
H31B H 1.2568 -0.1767 0.4755 0.082 Uiso 1 1 calc R
H31C H 1.2010 -0.0918 0.5459 0.082 Uiso 1 1 calc R
C32 C 1.2555(2) 0.4575(2) 0.58549(16) 0.0193(5) Uani 1 1 d .
C33 C 1.2831(3) 0.5400(3) 0.62009(18) 0.0260(6) Uani 1 1 d .
H33 H 1.3366 0.5837 0.5863 0.031 Uiso 1 1 calc R
C34 C 1.2348(3) 0.5604(3) 0.70223(19) 0.0305(6) Uani 1 1 d .
H34 H 1.2560 0.6175 0.7237 0.037 Uiso 1 1 calc R
C35 C 1.1552(3) 0.4982(3) 0.75447(18) 0.0285(6) Uani 1 1 d .
C36 C 1.1308(3) 0.4118(3) 0.72087(17) 0.0243(6) Uani 1 1 d .
H36 H 1.0802 0.3650 0.7554 0.029 Uiso 1 1 calc R
C37 C 1.1793(2) 0.3934(2) 0.63817(17) 0.0221(5) Uani 1 1 d .
H37 H 1.1598 0.3352 0.6168 0.026 Uiso 1 1 calc R
C38 C 1.0009(3) 0.4785(3) 0.8758(2) 0.0397(7) Uani 1 1 d .
H38A H 0.9318 0.5112 0.8303 0.060 Uiso 1 1 calc R
H38B H 0.9627 0.5161 0.9258 0.060 Uiso 1 1 calc R
H38C H 1.0388 0.3789 0.8990 0.060 Uiso 1 1 calc R
C39 C 1.1081(4) 0.6314(3) 0.8575(2) 0.0431(8) Uani 1 1 d .
H39A H 1.2005 0.6122 0.8654 0.065 Uiso 1 1 calc R
H39B H 1.0609 0.6400 0.9138 0.065 Uiso 1 1 calc R
H39C H 1.0665 0.7166 0.8083 0.065 Uiso 1 1 calc R
F1 F 0.30358(14) 1.31409(15) 0.03237(11) 0.0320(4) Uani 1 1 d .
F2 F 0.39618(15) 1.45292(15) 0.00394(11) 0.0332(4) Uani 1 1 d .
F3 F 0.33029(16) 1.24843(17) 0.20463(11) 0.0379(4) Uani 1 1 d .
F4 F 0.31737(16) 1.45379(16) 0.16685(12) 0.0386(4) Uani 1 1 d .
F5 F 0.54782(17) 1.18710(18) 0.27949(11) 0.0452(5) Uani 1 1 d .
F6 F 0.56665(16) 1.36789(17) 0.19066(12) 0.0417(4) Uani 1 1 d .
N1 N 1.2377(3) 0.0144(3) 0.42455(19) 0.0442(7) Uani 1 1 d .
N2 N 1.1025(3) 0.5213(3) 0.83519(18) 0.0477(7) Uani 1 1 d .
O1 O 1.43425(16) 0.42571(18) 0.47756(12) 0.0237(4) Uani 1 1 d .
H1A H 1.4799 0.3528 0.5168 0.036 Uiso 0.50 1 calc PR
H1B H 1.4582 0.4779 0.5097 0.036 Uiso 0.50 1 d PR
S1 S 0.65640(7) 0.99684(7) -0.11185(5) 0.02816(18) Uani 1 1 d .
S2 S 1.00476(6) 1.02265(6) 0.11891(4) 0.02309(17) Uani 1 1 d .

loop_
_atom_site_aniso_label
_atom_site_aniso_U_11
_atom_site_aniso_U_22
_atom_site_aniso_U_33
_atom_site_aniso_U_23
_atom_site_aniso_U_13
_atom_site_aniso_U_12
C1 0.0202(13) 0.0274(14) 0.0304(15) -0.0107(12) -0.0028(11) -0.0113(11)
C2 0.0195(13) 0.0255(14) 0.0271(14) -0.0057(11) -0.0042(11) -0.0093(11)
C3 0.0233(14) 0.0268(14) 0.0309(15) -0.0065(12) -0.0040(11) -0.0099(12)
C4 0.0227(14) 0.0334(15) 0.0301(15) -0.0086(12) -0.0034(11) -0.0110(12)
C5 0.0233(13) 0.0177(13) 0.0262(14) -0.0034(11) -0.0028(11) -0.0095(11)
C6 0.0250(14) 0.0216(13) 0.0318(15) -0.0054(11) -0.0047(11) -0.0094(11)
C7 0.0244(14) 0.0234(14) 0.0341(16) -0.0112(12) 0.0015(12) -0.0063(12)
C8 0.0314(15) 0.0313(15) 0.0259(15) -0.0094(12) -0.0031(12) -0.0112(13)
C9 0.0245(14) 0.0203(13) 0.0265(14) -0.0048(11) -0.0016(11) -0.0087(11)
C10 0.0258(14) 0.0191(13) 0.0240(14) -0.0092(11) -0.0036(11) -0.0074(11)
C11 0.0236(14) 0.0198(13) 0.0250(14) -0.0092(11) -0.0043(11) -0.0068(11)
C12 0.0242(14) 0.0263(14) 0.0208(13) -0.0076(11) -0.0002(11) -0.0119(11)
C13 0.0231(13) 0.0204(13) 0.0218(13) -0.0093(10) 0.0004(10) -0.0113(11)
C14 0.0308(15) 0.0213(14) 0.0354(16) -0.0072(12) -0.0074(12) -0.0099(12)
C15 0.0288(15) 0.0241(14) 0.0256(15) -0.0069(11) -0.0010(12) -0.0059(12)
C16 0.0366(17) 0.0478(19) 0.0311(16) -0.0119(14) -0.0060(13) -0.0156(15)
C17 0.0240(13) 0.0202(13) 0.0199(13) -0.0080(10) -0.0020(10) -0.0134(11)
C18 0.0182(12) 0.0208(13) 0.0243(14) -0.0099(11) 0.0003(10) -0.0083(11)
C19 0.0232(13) 0.0237(13) 0.0189(13) -0.0064(10) 0.0025(10) -0.0130(11)
C20 0.0210(13) 0.0206(13) 0.0226(13) -0.0093(10) -0.0019(10) -0.0114(11)
C21 0.0185(13) 0.0238(13) 0.0270(14) -0.0119(11) 0.0025(11) -0.0069(11)
C22 0.0239(14) 0.0255(13) 0.0174(13) -0.0058(11) 0.0018(10) -0.0115(11)
C23 0.0175(13) 0.0218(13) 0.0250(14) -0.0068(11) -0.0017(10) -0.0086(11)
C24 0.0170(12) 0.0236(13) 0.0231(13) -0.0106(11) 0.0026(10) -0.0086(11)
C25 0.0230(13) 0.0216(13) 0.0232(14) -0.0062(11) 0.0006(11) -0.0092(11)
C26 0.0274(14) 0.0321(15) 0.0271(14) -0.0127(12) 0.0004(11) -0.0149(12)
C27 0.0293(15) 0.0291(15) 0.0373(16) -0.0190(13) 0.0106(12) -0.0162(12)
C28 0.0279(15) 0.0181(13) 0.0344(16) -0.0077(12) 0.0041(12) -0.0062(12)
C29 0.0217(13) 0.0257(14) 0.0275(14) -0.0085(11) -0.0024(11) -0.0074(11)
C30 0.081(3) 0.051(2) 0.086(3) -0.032(2) -0.013(2) -0.040(2)
C31 0.057(2) 0.0304(17) 0.087(3) -0.0198(18) 0.006(2) -0.0262(17)
C32 0.0174(12) 0.0165(12) 0.0208(13) -0.0033(10) -0.0061(10) -0.0045(10)
C33 0.0279(14) 0.0293(14) 0.0252(14) -0.0075(12) 0.0004(11) -0.0167(12)
C34 0.0392(16) 0.0347(16) 0.0303(15) -0.0152(13) 0.0012(12) -0.0232(14)
C35 0.0318(15) 0.0319(15) 0.0235(14) -0.0084(12) -0.0017(12) -0.0146(13)
C36 0.0236(14) 0.0263(14) 0.0231(14) -0.0039(11) -0.0005(11) -0.0131(11)
C37 0.0213(13) 0.0200(13) 0.0257(14) -0.0067(11) -0.0063(11) -0.0079(11)
C38 0.0387(18) 0.052(2) 0.0343(17) -0.0201(15) 0.0079(14) -0.0210(16)
C39 0.061(2) 0.0472(19) 0.0324(17) -0.0213(15) 0.0100(15) -0.0280(17)
F1 0.0213(8) 0.0311(9) 0.0427(10) -0.0144(7) -0.0072(7) -0.0062(7)
F2 0.0351(9) 0.0194(8) 0.0371(9) -0.0042(7) -0.0043(7) -0.0064(7)
F3 0.0348(9) 0.0436(10) 0.0367(10) -0.0116(8) 0.0064(7) -0.0199(8)
F4 0.0320(9) 0.0326(9) 0.0478(10) -0.0226(8) -0.0047(8) -0.0019(7)
F5 0.0346(10) 0.0536(11) 0.0248(9) -0.0095(8) -0.0019(7) -0.0002(8)
F6 0.0330(9) 0.0464(11) 0.0568(12) -0.0328(9) -0.0030(8) -0.0134(8)
N1 0.0558(17) 0.0340(14) 0.0575(18) -0.0235(13) 0.0022(14) -0.0254(13)
N2 0.0689(19) 0.0670(19) 0.0373(15) -0.0325(14) 0.0234(14) -0.0493(17)
O1 0.0169(9) 0.0266(10) 0.0276(10) -0.0074(8) -0.0021(7) -0.0090(8)
S1 0.0253(4) 0.0300(4) 0.0317(4) -0.0135(3) -0.0041(3) -0.0098(3)
S2 0.0211(3) 0.0220(3) 0.0227(3) -0.0051(3) -0.0002(3) -0.0072(3)

loop_
_atom_type_symbol
_atom_type_description
_atom_type_scat_dispersion_real
_atom_type_scat_dispersion_imag
_atom_type_scat_source
C C 0.0033 0.0016 'International Tables Vol C Tables 4.2.6.8 and 6.1.1.4'
H H 0.0000 0.0000 'International Tables Vol C Tables 4.2.6.8 and 6.1.1.4'
N N 0.0061 0.0033 'International Tables Vol C Tables 4.2.6.8 and 6.1.1.4'
O O 0.0106 0.0060 'International Tables Vol C Tables 4.2.6.8 and 6.1.1.4'
F F 0.0171 0.0103 'International Tables Vol C Tables 4.2.6.8 and 6.1.1.4'
S S 0.1246 0.1234 'International Tables Vol C Tables 4.2.6.8 and 6.1.1.4'

loop_
_geom_angle_atom_site_label_1
_geom_angle_atom_site_label_2
_geom_angle_atom_site_label_3
_geom_angle
C2 C1 C14 130.7(2)
C2 C1 S1 110.1(2)
C14 C1 S1 119.16(19)
C1 C2 C3 112.4(2)
C1 C2 C5 124.0(2)
C3 C2 C5 123.4(2)
C4 C3 C2 113.7(2)
C4 C3 H3 123.1
C2 C3 H3 123.1
C3 C4 C16 129.9(3)
C3 C4 S1 110.4(2)
C16 C4 S1 119.6(2)
C9 C5 C2 130.5(2)
C9 C5 C6 109.6(2)
C2 C5 C6 119.9(2)
F1 C6 F2 105.4(2)
F1 C6 C5 114.9(2)
F2 C6 C5 110.7(2)
F1 C6 C7 111.6(2)
F2 C6 C7 109.5(2)
C5 C6 C7 104.8(2)
F4 C7 F3 108.0(2)
F4 C7 C8 113.6(2)
F3 C7 C8 110.0(2)
F4 C7 C6 113.0(2)
F3 C7 C6 108.8(2)
C8 C7 C6 103.3(2)
F5 C8 F6 105.7(2)
F5 C8 C9 113.8(2)
F6 C8 C9 111.7(2)
F5 C8 C7 111.4(2)
F6 C8 C7 109.2(2)
C9 C8 C7 105.1(2)
C5 C9 C11 128.6(2)
C5 C9 C8 111.4(2)
C11 C9 C8 119.7(2)
C11 C10 C15 129.6(2)
C11 C10 S2 110.20(19)
C15 C10 S2 120.2(2)
C10 C11 C12 112.9(2)
C10 C11 C9 122.3(2)
C12 C11 C9 124.8(2)
C13 C12 C11 114.1(2)
C13 C12 H12 123.0
C11 C12 H12 123.0
C12 C13 C17 128.4(2)
C12 C13 S2 109.57(19)
C17 C13 S2 121.97(19)
C1 C14 H14A 109.5
C1 C14 H14B 109.5
H14A C14 H14B 109.5
C1 C14 H14C 109.5
H14A C14 H14C 109.5
H14B C14 H14C 109.5
C10 C15 H15A 109.5
C10 C15 H15B 109.5
H15A C15 H15B 109.5
C10 C15 H15C 109.5
H15A C15 H15C 109.5
H15B C15 H15C 109.5
C4 C16 H16A 109.5
C4 C16 H16B 109.5
H16A C16 H16B 109.5
C4 C16 H16C 109.5
H16A C16 H16C 109.5
H16B C16 H16C 109.5
C18 C17 C22 117.9(2)
C18 C17 C13 119.7(2)
C22 C17 C13 122.4(2)
C19 C18 C17 120.9(2)
C19 C18 H18 119.6
C17 C18 H18 119.6
C18 C19 C20 121.3(2)
C18 C19 H19 119.3
C20 C19 H19 119.3
C21 C20 C19 117.7(2)
C21 C20 C23 121.3(2)
C19 C20 C23 120.8(2)
C22 C21 C20 121.1(2)
C22 C21 H21 119.5
C20 C21 H21 119.5
C21 C22 C17 121.0(2)
C21 C22 H22 119.5
C17 C22 H22 119.5
O1 C23 C32 109.50(19)
O1 C23 C20 109.06(19)
C32 C23 C20 109.41(19)
O1 C23 C24 106.68(19)
C32 C23 C24 111.9(2)
C20 C23 C24 110.2(2)
C25 C24 C29 116.6(2)
C25 C24 C23 123.3(2)
C29 C24 C23 120.0(2)
C26 C25 C24 122.2(2)
C26 C25 H25 118.9
C24 C25 H25 118.9
C25 C26 C27 121.2(2)
C25 C26 H26 119.4
C27 C26 H26 119.4
C26 C27 N1 121.8(3)
C26 C27 C28 116.8(2)
N1 C27 C28 121.4(3)
C29 C28 C27 121.3(2)
C29 C28 H28 119.3
C27 C28 H28 119.3
C28 C29 C24 121.8(2)
C28 C29 H29 119.1
C24 C29 H29 119.1
N1 C30 H30A 109.5
N1 C30 H30B 109.5
H30A C30 H30B 109.5
N1 C30 H30C 109.5
H30A C30 H30C 109.5
H30B C30 H30C 109.5
N1 C31 H31A 109.5
N1 C31 H31B 109.5
H31A C31 H31B 109.5
N1 C31 H31C 109.5
H31A C31 H31C 109.5
H31B C31 H31C 109.5
C37 C32 C33 116.9(2)
C37 C32 C23 122.7(2)
C33 C32 C23 120.0(2)
C34 C33 C32 121.9(2)
C34 C33 H33 119.0
C32 C33 H33 119.0
C33 C34 C35 121.1(2)
C33 C34 H34 119.4
C35 C34 H34 119.4
N2 C35 C36 121.4(3)
N2 C35 C34 121.8(2)
C36 C35 C34 116.9(2)
C37 C36 C35 121.1(2)
C37 C36 H36 119.4
C35 C36 H36 119.4
C36 C37 C32 122.0(2)
C36 C37 H37 119.0
C32 C37 H37 119.0
N2 C38 H38A 109.5
N2 C38 H38B 109.5
H38A C38 H38B 109.5
N2 C38 H38C 109.5
H38A C38 H38C 109.5
H38B C38 H38C 109.5
N2 C39 H39A 109.5
N2 C39 H39B 109.5
H39A C39 H39B 109.5
N2 C39 H39C 109.5
H39A C39 H39C 109.5
H39B C39 H39C 109.5
C27 N1 C31 118.8(3)
C27 N1 C30 117.3(3)
C31 N1 C30 115.0(3)
C35 N2 C38 119.1(2)
C35 N2 C39 118.8(3)
C38 N2 C39 117.4(3)
C23 O1 H1A 109.5
C23 O1 H1B 110.4
H1A O1 H1B 88.9
C4 S1 C1 93.35(13)
C10 S2 C13 93.18(12)

loop_
_geom_bond_atom_site_label_1
_geom_bond_atom_site_label_2
_geom_bond_distance
C1 C2 1.378(4)
C1 C14 1.494(4)
C1 S1 1.723(3)
C2 C3 1.434(4)
C2 C5 1.463(4)
C3 C4 1.356(4)
C3 H3 0.9500
C4 C16 1.503(4)
C4 S1 1.721(3)
C5 C9 1.350(4)
C5 C6 1.502(4)
C6 F1 1.356(3)
C6 F2 1.368(3)
C6 C7 1.536(4)
C7 F4 1.343(3)
C7 F3 1.347(3)
C7 C8 1.531(4)
C8 F5 1.352(3)
C8 F6 1.365(3)
C8 C9 1.495(4)
C9 C11 1.469(4)
C10 C11 1.371(4)
C10 C15 1.492(4)
C10 S2 1.724(3)
C11 C12 1.421(4)
C12 C13 1.363(4)
C12 H12 0.9500
C13 C17 1.474(3)
C13 S2 1.734(3)
C14 H14A 0.9800
C14 H14B 0.9800
C14 H14C 0.9800
C15 H15A 0.9800
C15 H15B 0.9800
C15 H15C 0.9800
C16 H16A 0.9800
C16 H16B 0.9800
C16 H16C 0.9800
C17 C18 1.388(3)
C17 C22 1.391(4)
C18 C19 1.382(3)
C18 H18 0.9500
C19 C20 1.392(3)
C19 H19 0.9500
C20 C21 1.386(4)
C20 C23 1.530(3)
C21 C22 1.385(4)
C21 H21 0.9500
C22 H22 0.9500
C23 O1 1.455(3)
C23 C32 1.527(3)
C23 C24 1.530(3)
C24 C25 1.384(3)
C24 C29 1.396(4)
C25 C26 1.382(4)
C25 H25 0.9500
C26 C27 1.393(4)
C26 H26 0.9500
C27 N1 1.396(3)
C27 C28 1.405(4)
C28 C29 1.374(4)
C28 H28 0.9500
C29 H29 0.9500
C30 N1 1.444(4)
C30 H30A 0.9800
C30 H30B 0.9800
C30 H30C 0.9800
C31 N1 1.438(4)
C31 H31A 0.9800
C31 H31B 0.9800
C31 H31C 0.9800
C32 C37 1.389(3)
C32 C33 1.389(3)
C33 C34 1.383(4)
C33 H33 0.9500
C34 C35 1.403(4)
C34 H34 0.9500
C35 N2 1.383(4)
C35 C36 1.399(4)
C36 C37 1.385(4)
C36 H36 0.9500
C37 H37 0.9500
C38 N2 1.433(4)
C38 H38A 0.9800
C38 H38B 0.9800
C38 H38C 0.9800
C39 N2 1.447(4)
C39 H39A 0.9800
C39 H39B 0.9800
C39 H39C 0.9800
O1 H1A 0.8400
O1 H1B 1.0298
